data_4027067
loop_
_publ_author_name
'Jian-Fei Bai'
'Liang-Liang Wang'
'Lin Peng'
'Yun-Long Guo'
'Li-Na Jia'
'Fang Tian'
'Guang-Yun He'
'Xiao-Ying Xu'
'Li-Xin Wang'

_publ_section_title
;
 Asymmetric Michael Addition of \a-Substituted Isocyanoacetates with
 Maleimides Catalyzed by Chiral Tertiary Amine Thiourea
;
_journal_name_full 'Journal of Organic Chemistry'
_journal_page_first 2947
_journal_page_last 2953
_journal_paper_doi 10.1021/jo2025288
_journal_volume 77
_journal_year 2012
_chemical_absolute_configuration ad
_chemical_formula_moiety 'C25 H26 N2 O2 S'
_chemical_formula_sum 'C25 H26 N2 O2 S'
_chemical_formula_weight 418.54
_chemical_name_systematic
; 
 ? 
;
_space_group_IT_number 19
_symmetry_cell_setting orthorhombic
_symmetry_space_group_name_Hall 'P 2ac 2ab'
_symmetry_space_group_name_H-M 'P 21 21 21'
_atom_sites_solution_hydrogens geom
_atom_sites_solution_primary direct
_atom_sites_solution_secondary difmap
_audit_creation_method SHELXL-97
_cell_angle_alpha 90.00
_cell_angle_beta 90.00
_cell_angle_gamma 90.00
_cell_formula_units_Z 4
_cell_length_a 9.1977(12)
_cell_length_b 10.4095(13)
_cell_length_c 21.851(3)
_cell_measurement_reflns_used 7147
_cell_measurement_temperature 100(2)
_cell_measurement_theta_max 29.77
_cell_measurement_theta_min 2.40
_cell_volume 2092.1(5)
_computing_cell_refinement 'Bruker SAINT'
_computing_data_collection 'Bruker APEX2'
_computing_data_reduction 'Bruker SAINT'
_computing_molecular_graphics 'Bruker SHELXTL'
_computing_publication_material 'Bruker SHELXTL'
_computing_structure_refinement 'SHELXL-97 (Sheldrick, 2008)'
_computing_structure_solution 'SHELXS-97 (Sheldrick, 2008)'
_diffrn_ambient_temperature 100(2)
_diffrn_measured_fraction_theta_full 0.985
_diffrn_measured_fraction_theta_max 0.985
_diffrn_measurement_device_type 'Bruker APEX-II CCD'
_diffrn_measurement_method '\f and \w scans'
_diffrn_radiation_monochromator graphite
_diffrn_radiation_source 'fine-focus sealed tube'
_diffrn_radiation_type MoK\a
_diffrn_radiation_wavelength 0.71073
_diffrn_reflns_av_R_equivalents 0.0416
_diffrn_reflns_av_sigmaI/netI 0.0423
_diffrn_reflns_limit_h_max 12
_diffrn_reflns_limit_h_min -12
_diffrn_reflns_limit_k_max 14
_diffrn_reflns_limit_k_min -14
_diffrn_reflns_limit_l_max 30
_diffrn_reflns_limit_l_min -30
_diffrn_reflns_number 22328
_diffrn_reflns_theta_full 30.04
_diffrn_reflns_theta_max 30.04
_diffrn_reflns_theta_min 1.86
_exptl_absorpt_coefficient_mu 0.180
_exptl_absorpt_correction_T_max 0.9840
_exptl_absorpt_correction_T_min 0.8696
_exptl_absorpt_correction_type multi-scan
_exptl_absorpt_process_details sadabs
_exptl_crystal_colour colourless
_exptl_crystal_density_diffrn 1.329
_exptl_crystal_description needle
_exptl_crystal_F_000 888
_exptl_crystal_size_max 0.80
_exptl_crystal_size_mid 0.15
_exptl_crystal_size_min 0.09
_refine_diff_density_max 0.377
_refine_diff_density_min -0.338
_refine_diff_density_rms 0.052
_refine_ls_abs_structure_details 'Flack H D (1983), Acta Cryst. A39, 876-881'
_refine_ls_abs_structure_Flack -0.01(5)
_refine_ls_extinction_method none
_refine_ls_goodness_of_fit_ref 1.044
_refine_ls_hydrogen_treatment constr
_refine_ls_matrix_type full
_refine_ls_number_parameters 272
_refine_ls_number_reflns 5920
_refine_ls_number_restraints 0
_refine_ls_restrained_S_all 1.044
_refine_ls_R_factor_all 0.0449
_refine_ls_R_factor_gt 0.0349
_refine_ls_shift/su_max 0.001
_refine_ls_shift/su_mean 0.000
_refine_ls_structure_factor_coef Fsqd
_refine_ls_weighting_details 'calc w=1/[\s^2^(Fo^2^)+(0.0388P)^2^+0.3503P] where P=(Fo^2^+2Fc^2^)/3'
_refine_ls_weighting_scheme calc
_refine_ls_wR_factor_gt 0.0763
_refine_ls_wR_factor_ref 0.0803
_reflns_number_gt 5210
_reflns_number_total 5920
_reflns_threshold_expression >2sigma(I)
_cod_data_source_file jo2025288_si_002.cif
_cod_data_source_block mo_rr_cat_sad
_cod_database_code 4027067

loop_
_symmetry_equiv_pos_as_xyz
'x, y, z'
'x+1/2, -y+1/2, -z'
'-x, y+1/2, -z+1/2'
'-x+1/2, -y, z+1/2'

loop_
_atom_site_label
_atom_site_type_symbol
_atom_site_fract_x
_atom_site_fract_y
_atom_site_fract_z
_atom_site_U_iso_or_equiv
_atom_site_adp_type
_atom_site_occupancy
_atom_site_symmetry_multiplicity
_atom_site_calc_flag
_atom_site_refinement_flags
S1 S 0.48714(4) 0.78898(3) 0.758948(15) 0.01082(7) Uani 1 1 d .
C7 C 1.11418(18) 0.86865(19) 0.68283(8) 0.0248(4) Uani 1 1 d .
H7A H 1.1154 0.9254 0.6471 0.037 Uiso 1 1 calc R
H7B H 1.1599 0.7866 0.6723 0.037 Uiso 1 1 calc R
H7C H 1.1680 0.9090 0.7164 0.037 Uiso 1 1 calc R
O2 O 0.42031(11) 0.91383(9) 0.76078(5) 0.0140(2) Uani 1 1 d .
O1 O 0.43045(12) 0.69194(10) 0.71867(5) 0.0157(2) Uani 1 1 d .
N1 N 0.48070(14) 0.73562(11) 0.82854(5) 0.0124(2) Uani 1 1 d .
C1 C 0.95942(17) 0.84556(16) 0.70235(7) 0.0160(3) Uani 1 1 d .
C2 C 0.89354(17) 0.72624(16) 0.69539(7) 0.0168(3) Uani 1 1 d .
H2 H 0.9474 0.6571 0.6783 0.020 Uiso 1 1 calc R
C3 C 0.74937(16) 0.70631(16) 0.71313(6) 0.0146(3) Uani 1 1 d .
H3 H 0.7050 0.6245 0.7081 0.018 Uiso 1 1 calc R
C4 C 0.67170(15) 0.80843(13) 0.73827(7) 0.0124(3) Uani 1 1 d .
C5 C 0.44120(16) 0.81713(13) 0.88168(6) 0.0114(3) Uani 1 1 d .
C6 C 0.53983(16) 0.93652(14) 0.88911(7) 0.0132(3) Uani 1 1 d .
H6A H 0.6302 0.9271 0.8649 0.016 Uiso 1 1 calc R
H6B H 0.4887 1.0154 0.8758 0.016 Uiso 1 1 calc R
N2 N 0.57174(16) 0.94102(13) 0.95450(6) 0.0176(3) Uani 1 1 d .
C8 C 0.65827(16) 1.03417(15) 0.98061(7) 0.0141(3) Uani 1 1 d .
C9 C 0.68886(17) 1.03071(15) 1.04373(7) 0.0168(3) Uani 1 1 d .
H9 H 0.6460 0.9663 1.0687 0.020 Uiso 1 1 calc R
C10 C 0.78143(18) 1.12106(16) 1.06978(7) 0.0194(3) Uani 1 1 d .
H10 H 0.8018 1.1171 1.1124 0.023 Uiso 1 1 calc R
C11 C 0.84436(18) 1.21651(17) 1.03466(8) 0.0215(3) Uani 1 1 d .
H11 H 0.9099 1.2763 1.0525 0.026 Uiso 1 1 calc R
C12 C 0.55700(18) 0.61645(15) 0.84667(7) 0.0160(3) Uani 1 1 d .
H12A H 0.6396 0.5981 0.8190 0.019 Uiso 1 1 calc R
H12B H 0.4900 0.5420 0.8468 0.019 Uiso 1 1 calc R
C13 C 0.60978(18) 0.64785(15) 0.91127(7) 0.0159(3) Uani 1 1 d .
H13A H 0.7025 0.6962 0.9103 0.019 Uiso 1 1 calc R
H13B H 0.6232 0.5688 0.9358 0.019 Uiso 1 1 calc R
C14 C 0.48604(16) 0.73061(13) 0.93693(6) 0.0132(3) Uani 1 1 d .
H14 H 0.4028 0.6756 0.9503 0.016 Uiso 1 1 calc R
C15 C 0.52843(18) 0.82458(14) 0.98705(7) 0.0157(3) Uani 1 1 d .
H15A H 0.4451 0.8419 1.0145 0.019 Uiso 1 1 calc R
H15B H 0.6101 0.7904 1.0117 0.019 Uiso 1 1 calc R
C16 C 0.81015(18) 1.22362(16) 0.97264(8) 0.0206(3) Uani 1 1 d .
H16 H 0.8504 1.2907 0.9485 0.025 Uiso 1 1 calc R
C17 C 0.71804(18) 1.13411(15) 0.94545(7) 0.0165(3) Uani 1 1 d .
H17 H 0.6956 1.1406 0.9031 0.020 Uiso 1 1 calc R
C18 C 0.27947(17) 0.84755(15) 0.88412(7) 0.0130(3) Uani 1 1 d .
C19 C 0.22838(18) 0.94856(15) 0.92052(7) 0.0165(3) Uani 1 1 d .
H19 H 0.2956 1.0018 0.9416 0.020 Uiso 1 1 calc R
C20 C 0.08011(18) 0.97164(16) 0.92608(7) 0.0198(3) Uani 1 1 d .
H20 H 0.0466 1.0401 0.9512 0.024 Uiso 1 1 calc R
C21 C -0.01896(18) 0.89530(16) 0.89521(7) 0.0201(3) Uani 1 1 d .
H21 H -0.1202 0.9115 0.8989 0.024 Uiso 1 1 calc R
C22 C 0.02983(17) 0.79526(17) 0.85890(7) 0.0187(3) Uani 1 1 d .
H22 H -0.0381 0.7429 0.8377 0.022 Uiso 1 1 calc R
C23 C 0.17817(17) 0.77109(15) 0.85331(7) 0.0153(3) Uani 1 1 d .
H23 H 0.2108 0.7021 0.8284 0.018 Uiso 1 1 calc R
C24 C 0.73525(16) 0.92914(13) 0.74546(7) 0.0132(3) Uani 1 1 d .
H24 H 0.6814 0.9984 0.7624 0.016 Uiso 1 1 calc R
C25 C 0.87880(16) 0.94622(15) 0.72740(7) 0.0149(3) Uani 1 1 d .
H25 H 0.9230 1.0281 0.7322 0.018 Uiso 1 1 calc R

loop_
_atom_site_aniso_label
_atom_site_aniso_U_11
_atom_site_aniso_U_22
_atom_site_aniso_U_33
_atom_site_aniso_U_23
_atom_site_aniso_U_13
_atom_site_aniso_U_12
S1 0.00982(15) 0.01210(14) 0.01053(14) 0.00089(13) -0.00021(12) -0.00058(12)
C7 0.0106(8) 0.0369(10) 0.0269(9) -0.0025(8) 0.0027(6) 0.0010(7)
O2 0.0129(5) 0.0134(5) 0.0158(5) 0.0017(4) 0.0002(4) 0.0003(4)
O1 0.0169(5) 0.0159(5) 0.0143(5) 0.0005(4) -0.0014(4) -0.0024(4)
N1 0.0142(6) 0.0133(6) 0.0098(5) -0.0002(4) 0.0018(4) 0.0021(5)
C1 0.0118(7) 0.0245(8) 0.0119(6) 0.0007(6) -0.0017(5) 0.0017(6)
C2 0.0158(7) 0.0210(8) 0.0136(7) -0.0004(6) -0.0004(5) 0.0071(6)
C3 0.0169(7) 0.0145(7) 0.0125(6) -0.0008(6) -0.0011(5) 0.0018(6)
C4 0.0115(6) 0.0158(7) 0.0100(6) 0.0011(6) 0.0005(5) -0.0007(5)
C5 0.0109(6) 0.0134(7) 0.0100(6) 0.0003(5) 0.0012(5) 0.0003(5)
C6 0.0142(7) 0.0145(7) 0.0110(6) 0.0010(5) -0.0014(5) -0.0019(5)
N2 0.0243(7) 0.0177(6) 0.0109(6) 0.0036(5) -0.0037(5) -0.0080(5)
C8 0.0112(7) 0.0154(7) 0.0156(7) -0.0030(6) -0.0012(6) 0.0015(6)
C9 0.0173(8) 0.0174(7) 0.0156(7) -0.0014(6) -0.0009(6) 0.0024(6)
C10 0.0197(8) 0.0224(8) 0.0161(7) -0.0070(6) -0.0050(6) 0.0061(7)
C11 0.0193(8) 0.0191(8) 0.0260(8) -0.0068(7) -0.0051(6) -0.0011(7)
C12 0.0195(8) 0.0137(7) 0.0148(7) 0.0012(5) 0.0003(6) 0.0036(6)
C13 0.0154(7) 0.0157(7) 0.0164(7) 0.0021(6) -0.0011(6) 0.0038(6)
C14 0.0130(7) 0.0139(6) 0.0126(6) 0.0035(5) -0.0014(5) -0.0014(6)
C15 0.0177(8) 0.0165(7) 0.0129(6) 0.0024(5) -0.0015(6) -0.0015(6)
C16 0.0201(8) 0.0181(8) 0.0236(8) -0.0009(7) 0.0004(6) -0.0026(7)
C17 0.0165(8) 0.0172(7) 0.0158(7) -0.0010(6) -0.0006(6) 0.0002(6)
C18 0.0123(7) 0.0155(7) 0.0114(6) 0.0025(5) 0.0005(6) -0.0009(5)
C19 0.0163(8) 0.0166(7) 0.0166(7) 0.0004(6) 0.0006(6) 0.0011(6)
C20 0.0183(8) 0.0212(8) 0.0199(8) 0.0015(6) 0.0033(6) 0.0064(7)
C21 0.0124(7) 0.0281(8) 0.0197(7) 0.0065(6) 0.0011(6) 0.0051(6)
C22 0.0136(7) 0.0271(8) 0.0155(7) 0.0028(7) -0.0019(5) -0.0032(7)
C23 0.0151(7) 0.0175(7) 0.0133(7) -0.0003(6) 0.0006(5) -0.0032(6)
C24 0.0131(7) 0.0136(6) 0.0130(7) 0.0002(5) -0.0003(5) 0.0012(5)
C25 0.0118(7) 0.0183(7) 0.0145(7) 0.0009(6) -0.0014(5) -0.0025(6)

loop_
_atom_type_symbol
_atom_type_description
_atom_type_scat_dispersion_real
_atom_type_scat_dispersion_imag
_atom_type_scat_source
C C 0.0033 0.0016 'International Tables Vol C Tables 4.2.6.8 and 6.1.1.4'
H H 0.0000 0.0000 'International Tables Vol C Tables 4.2.6.8 and 6.1.1.4'
N N 0.0061 0.0033 'International Tables Vol C Tables 4.2.6.8 and 6.1.1.4'
O O 0.0106 0.0060 'International Tables Vol C Tables 4.2.6.8 and 6.1.1.4'
S S 0.1246 0.1234 'International Tables Vol C Tables 4.2.6.8 and 6.1.1.4'

loop_
_geom_angle_atom_site_label_1
_geom_angle_atom_site_label_2
_geom_angle_atom_site_label_3
_geom_angle
O1 S1 O2 119.80(7)
O1 S1 N1 108.69(6)
O2 S1 N1 105.55(6)
O1 S1 C4 105.79(7)
O2 S1 C4 108.30(7)
N1 S1 C4 108.31(7)
C1 C7 H7A 109.5
C1 C7 H7B 109.5
H7A C7 H7B 109.5
C1 C7 H7C 109.5
H7A C7 H7C 109.5
H7B C7 H7C 109.5
C12 N1 C5 112.72(11)
C12 N1 S1 121.44(10)
C5 N1 S1 123.20(10)
C2 C1 C25 118.83(14)
C2 C1 C7 121.58(15)
C25 C1 C7 119.59(15)
C1 C2 C3 121.06(15)
C1 C2 H2 119.5
C3 C2 H2 119.5
C4 C3 C2 118.86(14)
C4 C3 H3 120.6
C2 C3 H3 120.6
C3 C4 C24 121.12(13)
C3 C4 S1 120.36(11)
C24 C4 S1 118.47(11)
N1 C5 C18 112.71(12)
N1 C5 C6 113.46(12)
C18 C5 C6 113.72(12)
N1 C5 C14 102.16(11)
C18 C5 C14 110.55(12)
C6 C5 C14 103.13(11)
N2 C6 C5 104.27(12)
N2 C6 H6A 110.9
C5 C6 H6A 110.9
N2 C6 H6B 110.9
C5 C6 H6B 110.9
H6A C6 H6B 108.9
C8 N2 C6 122.96(13)
C8 N2 C15 122.66(12)
C6 N2 C15 113.29(12)
N2 C8 C17 121.36(13)
N2 C8 C9 120.19(14)
C17 C8 C9 118.45(14)
C10 C9 C8 120.39(15)
C10 C9 H9 119.8
C8 C9 H9 119.8
C11 C10 C9 121.02(15)
C11 C10 H10 119.5
C9 C10 H10 119.5
C10 C11 C16 118.92(15)
C10 C11 H11 120.5
C16 C11 H11 120.5
N1 C12 C13 102.63(12)
N1 C12 H12A 111.2
C13 C12 H12A 111.2
N1 C12 H12B 111.2
C13 C12 H12B 111.2
H12A C12 H12B 109.2
C12 C13 C14 102.83(12)
C12 C13 H13A 111.2
C14 C13 H13A 111.2
C12 C13 H13B 111.2
C14 C13 H13B 111.2
H13A C13 H13B 109.1
C15 C14 C13 115.76(13)
C15 C14 C5 104.71(11)
C13 C14 C5 103.73(11)
C15 C14 H14 110.7
C13 C14 H14 110.7
C5 C14 H14 110.7
N2 C15 C14 104.66(11)
N2 C15 H15A 110.8
C14 C15 H15A 110.8
N2 C15 H15B 110.8
C14 C15 H15B 110.8
H15A C15 H15B 108.9
C17 C16 C11 121.12(16)
C17 C16 H16 119.4
C11 C16 H16 119.4
C16 C17 C8 120.01(15)
C16 C17 H17 120.0
C8 C17 H17 120.0
C23 C18 C19 118.52(14)
C23 C18 C5 121.06(14)
C19 C18 C5 120.30(14)
C20 C19 C18 120.59(15)
C20 C19 H19 119.7
C18 C19 H19 119.7
C21 C20 C19 120.26(15)
C21 C20 H20 119.9
C19 C20 H20 119.9
C22 C21 C20 119.85(15)
C22 C21 H21 120.1
C20 C21 H21 120.1
C21 C22 C23 120.26(15)
C21 C22 H22 119.9
C23 C22 H22 119.9
C22 C23 C18 120.51(15)
C22 C23 H23 119.7
C18 C23 H23 119.7
C25 C24 C4 118.78(14)
C25 C24 H24 120.6
C4 C24 H24 120.6
C24 C25 C1 121.35(14)
C24 C25 H25 119.3
C1 C25 H25 119.3

loop_
_geom_bond_atom_site_label_1
_geom_bond_atom_site_label_2
_geom_bond_distance
S1 O1 1.4376(11)
S1 O2 1.4382(11)
S1 N1 1.6201(12)
S1 C4 1.7683(15)
C7 C1 1.505(2)
C7 H7A 0.9800
C7 H7B 0.9800
C7 H7C 0.9800
N1 C12 1.4793(19)
N1 C5 1.4832(18)
C1 C2 1.390(2)
C1 C25 1.395(2)
C2 C3 1.397(2)
C2 H2 0.9500
C3 C4 1.394(2)
C3 H3 0.9500
C4 C24 1.395(2)
C5 C18 1.522(2)
C5 C6 1.547(2)
C5 C14 1.5616(19)
C6 N2 1.4594(19)
C6 H6A 0.9900
C6 H6B 0.9900
N2 C8 1.378(2)
N2 C15 1.4608(19)
C8 C17 1.405(2)
C8 C9 1.408(2)
C9 C10 1.390(2)
C9 H9 0.9500
C10 C11 1.382(3)
C10 H10 0.9500
C11 C16 1.393(2)
C11 H11 0.9500
C12 C13 1.528(2)
C12 H12A 0.9900
C12 H12B 0.9900
C13 C14 1.534(2)
C13 H13A 0.9900
C13 H13B 0.9900
C14 C15 1.519(2)
C14 H14 1.0000
C15 H15A 0.9900
C15 H15B 0.9900
C16 C17 1.392(2)
C16 H16 0.9500
C17 H17 0.9500
C18 C23 1.398(2)
C18 C19 1.400(2)
C19 C20 1.390(2)
C19 H19 0.9500
C20 C21 1.385(2)
C20 H20 0.9500
C21 C22 1.384(2)
C21 H21 0.9500
C22 C23 1.393(2)
C22 H22 0.9500
C23 H23 0.9500
C24 C25 1.389(2)
C24 H24 0.9500
C25 H25 0.9500

loop_
_geom_torsion_atom_site_label_1
_geom_torsion_atom_site_label_2
_geom_torsion_atom_site_label_3
_geom_torsion_atom_site_label_4
_geom_torsion
O1 S1 N1 C12 58.66(13)
O2 S1 N1 C12 -171.64(11)
C4 S1 N1 C12 -55.83(13)
O1 S1 N1 C5 -141.10(11)
O2 S1 N1 C5 -11.40(13)
C4 S1 N1 C5 104.41(12)
C25 C1 C2 C3 -0.1(2)
C7 C1 C2 C3 -179.37(14)
C1 C2 C3 C4 -0.1(2)
C2 C3 C4 C24 0.4(2)
C2 C3 C4 S1 177.84(11)
O1 S1 C4 C3 -28.59(14)
O2 S1 C4 C3 -158.20(12)
N1 S1 C4 C3 87.79(13)
O1 S1 C4 C24 148.89(11)
O2 S1 C4 C24 19.28(14)
N1 S1 C4 C24 -94.72(12)
C12 N1 C5 C18 -124.32(14)
S1 N1 C5 C18 73.91(15)
C12 N1 C5 C6 104.62(14)
S1 N1 C5 C6 -57.16(16)
C12 N1 C5 C14 -5.68(15)
S1 N1 C5 C14 -167.45(10)
N1 C5 C6 N2 -135.79(13)
C18 C5 C6 N2 93.64(14)
C14 C5 C6 N2 -26.10(14)
C5 C6 N2 C8 179.71(14)
C5 C6 N2 C15 11.38(16)
C6 N2 C8 C17 2.0(2)
C15 N2 C8 C17 169.28(14)
C6 N2 C8 C9 -177.88(14)
C15 N2 C8 C9 -10.6(2)
N2 C8 C9 C10 177.06(15)
C17 C8 C9 C10 -2.9(2)
C8 C9 C10 C11 0.5(2)
C9 C10 C11 C16 2.0(3)
C5 N1 C12 C13 -18.78(16)
S1 N1 C12 C13 143.36(11)
N1 C12 C13 C14 35.57(15)
C12 C13 C14 C15 -153.92(12)
C12 C13 C14 C5 -39.83(14)
N1 C5 C14 C15 149.68(12)
C18 C5 C14 C15 -90.16(14)
C6 C5 C14 C15 31.75(14)
N1 C5 C14 C13 27.90(14)
C18 C5 C14 C13 148.06(12)
C6 C5 C14 C13 -90.03(13)
C8 N2 C15 C14 -159.54(14)
C6 N2 C15 C14 8.83(17)
C13 C14 C15 N2 88.40(15)
C5 C14 C15 N2 -25.12(15)
C10 C11 C16 C17 -2.1(3)
C11 C16 C17 C8 -0.2(2)
N2 C8 C17 C16 -177.21(15)
C9 C8 C17 C16 2.7(2)
N1 C5 C18 C23 20.83(19)
C6 C5 C18 C23 151.77(13)
C14 C5 C18 C23 -92.78(16)
N1 C5 C18 C19 -163.09(13)
C6 C5 C18 C19 -32.15(19)
C14 C5 C18 C19 83.30(16)
C23 C18 C19 C20 0.4(2)
C5 C18 C19 C20 -175.81(14)
C18 C19 C20 C21 -0.5(2)
C19 C20 C21 C22 0.3(2)
C20 C21 C22 C23 0.0(2)
C21 C22 C23 C18 -0.1(2)
C19 C18 C23 C22 -0.1(2)
C5 C18 C23 C22 176.09(14)
C3 C4 C24 C25 -0.4(2)
S1 C4 C24 C25 -177.87(11)
C4 C24 C25 C1 0.1(2)
C2 C1 C25 C24 0.2(2)
C7 C1 C25 C24 179.41(14)
